data_2227422
loop_
_publ_author_name
'Zein, Ahmed L.'
'Dawe, Louise N.'
'Georghiou, Paris E.'

_publ_section_title
;
 [2,2'-Iminodiethanolato(2{-})-\k^3^<i>O</i>,<i>N</i>,<i>O</i>'][4-(methoxycarbonylmethyl)phenyl]boron
;
_journal_coeditor_code FJ2337
_journal_issue 10
_journal_name_full 'Acta Crystallographica Section E'
_journal_page_first o2646
_journal_paper_doi 10.1107/S1600536810037864
_journal_volume 66
_journal_year 2010
_chemical_formula_iupac 'C13 H18 B N O4'
_chemical_formula_moiety 'C13 H18 B N O4'
_chemical_formula_sum 'C13 H18 B N O4'
_chemical_formula_weight 263.10
_chemical_melting_point_gt 452
_chemical_melting_point_lt 453
_chemical_name_systematic
;
[2,2'-Iminodiethanolato(2-)-\k^3^<i>O</i>,<i>N</i>,<i>O</i>'][4-
(methoxycarbonylmethyl)phenyl]boron
;
_space_group_IT_number 19
_symmetry_cell_setting orthorhombic
_symmetry_space_group_name_Hall 'P 2ac 2ab'
_symmetry_space_group_name_H-M 'P 21 21 21'
_atom_sites_solution_hydrogens geom
_atom_sites_solution_primary direct
_atom_sites_solution_secondary difmap
_audit_creation_method SHELXL-97
_cell_angle_alpha 90.00
_cell_angle_beta 90.00
_cell_angle_gamma 90.00
_cell_formula_units_Z 4
_cell_length_a 8.3776(11)
_cell_length_b 8.9269(11)
_cell_length_c 17.369(2)
_cell_measurement_reflns_used 5108
_cell_measurement_temperature 153(2)
_cell_measurement_theta_max 30.5672
_cell_measurement_theta_min 2.5654
_cell_volume 1299.0(3)
_computing_cell_refinement 'CrystalClear (Rigaku, 2002)'
_computing_data_collection 'CrystalClear (Rigaku, 2002)'
_computing_data_reduction 'CrystalClear (Rigaku, 2002)'
_computing_molecular_graphics 'ORTEP-3 (Farrugia, 1997)'
_computing_publication_material 'publCIF (Westrip, 2010)'
_computing_structure_refinement 'SHELXL97 (Sheldrick, 2008)'
_computing_structure_solution 'SHELXS97 (Sheldrick, 2008)'
_diffrn_ambient_temperature 153(2)
_diffrn_detector_area_resol_mean 14.63
_diffrn_measured_fraction_theta_full 0.999
_diffrn_measured_fraction_theta_max 0.999
_diffrn_measurement_device_type 'Rigaku Saturn'
_diffrn_measurement_method \w
_diffrn_radiation_monochromator 'graphite - Rigaku SHINE'
_diffrn_radiation_source 'fine-focus sealed tube'
_diffrn_radiation_type MoK\a
_diffrn_radiation_wavelength 0.71075
_diffrn_reflns_av_R_equivalents 0.0370
_diffrn_reflns_av_sigmaI/netI 0.0168
_diffrn_reflns_limit_h_max 10
_diffrn_reflns_limit_h_min -10
_diffrn_reflns_limit_k_max 11
_diffrn_reflns_limit_k_min -11
_diffrn_reflns_limit_l_max 22
_diffrn_reflns_limit_l_min -22
_diffrn_reflns_number 16363
_diffrn_reflns_theta_full 27.50
_diffrn_reflns_theta_max 27.50
_diffrn_reflns_theta_min 2.57
_exptl_absorpt_coefficient_mu 0.098
_exptl_absorpt_correction_T_max 0.9968
_exptl_absorpt_correction_T_min 0.9852
_exptl_absorpt_correction_type numerical
_exptl_absorpt_process_details
;
(NUMABS; Higashi, 1999)
;
_exptl_crystal_colour Colorless
_exptl_crystal_density_diffrn 1.345
_exptl_crystal_density_method 'not measured'
_exptl_crystal_description Platelet
_exptl_crystal_F_000 560
_exptl_crystal_size_max 0.30
_exptl_crystal_size_mid 0.09
_exptl_crystal_size_min 0.06
_refine_diff_density_max 0.200
_refine_diff_density_min -0.223
_refine_ls_extinction_method none
_refine_ls_goodness_of_fit_ref 1.172
_refine_ls_hydrogen_treatment constr
_refine_ls_matrix_type full
_refine_ls_number_parameters 173
_refine_ls_number_reflns 1725
_refine_ls_number_restraints 0
_refine_ls_restrained_S_all 1.172
_refine_ls_R_factor_all 0.0440
_refine_ls_R_factor_gt 0.0434
_refine_ls_shift/su_max 0.000
_refine_ls_shift/su_mean 0.000
_refine_ls_structure_factor_coef Fsqd
_refine_ls_weighting_details 'calc w=1/[\s^2^(Fo^2^)+(0.0529P)^2^+0.4126P] where P=(Fo^2^+2Fc^2^)/3'
_refine_ls_weighting_scheme calc
_refine_ls_wR_factor_gt 0.1120
_refine_ls_wR_factor_ref 0.1123
_reflns_number_gt 1707
_reflns_number_total 1725
_reflns_threshold_expression I>2sigma(I)
_cod_data_source_file fj2337.cif
_cod_data_source_block I
_cod_database_code 2227422
_cod_database_fobs_code 2227422

loop_
_symmetry_equiv_pos_as_xyz
'x, y, z'
'x+1/2, -y+1/2, -z'
'-x, y+1/2, -z+1/2'
'-x+1/2, -y, z+1/2'

loop_
_atom_site_type_symbol
_atom_site_label
_atom_site_fract_x
_atom_site_fract_y
_atom_site_fract_z
_atom_site_U_iso_or_equiv
_atom_site_adp_type
_atom_site_calc_flag
_atom_site_refinement_flags
_atom_site_occupancy
_atom_site_disorder_assembly
_atom_site_disorder_group
O O1 1.00908(19) 0.47529(18) 0.35582(9) 0.0281(4) Uani d . 1 . .
O O2 0.85897(19) 0.47478(17) 0.23631(9) 0.0268(4) Uani d . 1 . .
O O3 0.5232(2) -0.2735(2) 0.39057(11) 0.0422(5) Uani d . 1 . .
O O4 0.6510(3) -0.2494(3) 0.50205(13) 0.0617(7) Uani d . 1 . .
N N1 1.0730(2) 0.2952(2) 0.25504(10) 0.0249(4) Uani d . 1 . .
H H1 1.0599 0.1919 0.2577 0.030 Uiso calc R 1 . .
C C1 0.7998(3) 0.2734(2) 0.34181(12) 0.0243(4) Uani d . 1 . .
C C2 0.6576(3) 0.2247(3) 0.30806(13) 0.0253(4) Uani d . 1 . .
H H2 0.6285 0.2624 0.2589 0.030 Uiso calc R 1 . .
C C3 0.5568(3) 0.1220(3) 0.34475(13) 0.0261(5) Uani d . 1 . .
H H3 0.4626 0.0888 0.3195 0.031 Uiso calc R 1 . .
C C4 0.5932(3) 0.0679(3) 0.41775(13) 0.0263(5) Uani d . 1 . .
C C5 0.7326(3) 0.1174(3) 0.45272(13) 0.0296(5) Uani d . 1 . .
H H5 0.7589 0.0827 0.5028 0.035 Uiso calc R 1 . .
C C6 0.8342(3) 0.2173(3) 0.41551(13) 0.0276(5) Uani d . 1 . .
H H6 0.9294 0.2482 0.4406 0.033 Uiso calc R 1 . .
C C7 1.1685(3) 0.4963(3) 0.33084(14) 0.0302(5) Uani d . 1 . .
H H7A 1.2382 0.5254 0.3744 0.036 Uiso calc R 1 . .
H H7B 1.1743 0.5747 0.2906 0.036 Uiso calc R 1 . .
C C8 1.2172(3) 0.3441(3) 0.29856(15) 0.0313(5) Uani d . 1 . .
H H8A 1.3108 0.3534 0.2641 0.038 Uiso calc R 1 . .
H H8B 1.2427 0.2729 0.3405 0.038 Uiso calc R 1 . .
C C9 0.8982(3) 0.4085(3) 0.16438(13) 0.0283(5) Uani d . 1 . .
H H9A 0.8939 0.4839 0.1226 0.034 Uiso calc R 1 . .
H H9B 0.8231 0.3263 0.1520 0.034 Uiso calc R 1 . .
C C10 1.0671(3) 0.3484(3) 0.17388(14) 0.0297(5) Uani d . 1 . .
H H10A 1.0875 0.2650 0.1376 0.036 Uiso calc R 1 . .
H H10B 1.1469 0.4283 0.1649 0.036 Uiso calc R 1 . .
C C11 0.4878(3) -0.0470(3) 0.45767(13) 0.0287(5) Uani d . 1 . .
H H11A 0.4717 -0.0173 0.5120 0.034 Uiso calc R 1 . .
H H11B 0.3821 -0.0498 0.4323 0.034 Uiso calc R 1 . .
C C12 0.5624(3) -0.1999(3) 0.45463(15) 0.0330(5) Uani d . 1 . .
C C13 0.5926(4) -0.4222(3) 0.3835(2) 0.0499(8) Uani d . 1 . .
H H13A 0.7093 -0.4143 0.3831 0.060 Uiso calc R 1 . .
H H13B 0.5563 -0.4686 0.3354 0.060 Uiso calc R 1 . .
H H13C 0.5589 -0.4840 0.4272 0.060 Uiso calc R 1 . .
B B1 0.9234(3) 0.3847(3) 0.30025(14) 0.0236(5) Uani d . 1 . .

loop_
_atom_site_aniso_label
_atom_site_aniso_U_11
_atom_site_aniso_U_22
_atom_site_aniso_U_33
_atom_site_aniso_U_12
_atom_site_aniso_U_13
_atom_site_aniso_U_23
O1 0.0291(8) 0.0257(8) 0.0296(8) -0.0045(7) 0.0027(6) -0.0029(7)
O2 0.0318(8) 0.0203(7) 0.0283(8) 0.0029(7) 0.0023(7) 0.0014(6)
O3 0.0412(10) 0.0352(10) 0.0503(10) 0.0057(9) -0.0049(9) -0.0132(9)
O4 0.0875(17) 0.0522(12) 0.0453(11) 0.0243(14) -0.0164(12) 0.0011(9)
N1 0.0271(9) 0.0181(8) 0.0295(9) 0.0004(8) 0.0027(8) 0.0024(8)
C1 0.0254(10) 0.0195(10) 0.0279(10) 0.0014(9) 0.0055(8) -0.0020(9)
C2 0.0263(10) 0.0228(10) 0.0268(10) 0.0030(9) 0.0023(9) 0.0005(9)
C3 0.0232(10) 0.0234(10) 0.0318(11) 0.0010(9) 0.0011(9) -0.0018(9)
C4 0.0289(10) 0.0213(10) 0.0286(10) 0.0009(9) 0.0075(9) -0.0026(9)
C5 0.0360(12) 0.0291(11) 0.0236(10) -0.0050(10) 0.0014(10) 0.0013(9)
C6 0.0282(10) 0.0270(11) 0.0276(10) -0.0031(10) 0.0000(9) -0.0030(9)
C7 0.0285(11) 0.0286(12) 0.0334(12) -0.0054(10) -0.0020(9) 0.0032(10)
C8 0.0262(11) 0.0284(12) 0.0393(13) -0.0005(10) -0.0021(10) 0.0054(10)
C9 0.0349(12) 0.0233(11) 0.0266(11) -0.0002(10) -0.0020(9) 0.0003(9)
C10 0.0347(12) 0.0259(11) 0.0285(11) 0.0016(10) 0.0062(10) 0.0010(9)
C11 0.0308(11) 0.0261(11) 0.0291(11) -0.0023(9) 0.0051(9) -0.0008(9)
C12 0.0345(12) 0.0316(12) 0.0330(11) -0.0013(11) 0.0057(10) 0.0010(10)
C13 0.0444(15) 0.0340(14) 0.071(2) 0.0026(13) 0.0060(15) -0.0162(15)
B1 0.0261(12) 0.0188(11) 0.0258(11) 0.0004(10) 0.0020(10) -0.0009(9)

loop_
_atom_type_symbol
_atom_type_description
_atom_type_scat_dispersion_real
_atom_type_scat_dispersion_imag
_atom_type_scat_source
C C 0.0033 0.0000 'International Tables Vol C Tables 4.2.6.8 and 6.1.1.4'
H H 0.0000 0.0000 'International Tables Vol C Tables 4.2.6.8 and 6.1.1.4'
B B 0.0013 0.0000 'International Tables Vol C Tables 4.2.6.8 and 6.1.1.4'
N N 0.0061 0.0000 'International Tables Vol C Tables 4.2.6.8 and 6.1.1.4'
O O 0.0106 0.0000 'International Tables Vol C Tables 4.2.6.8 and 6.1.1.4'

loop_
_geom_angle_atom_site_label_1
_geom_angle_atom_site_label_2
_geom_angle_atom_site_label_3
_geom_angle_site_symmetry_1
_geom_angle_site_symmetry_3
_geom_angle
_geom_angle_publ_flag
C7 O1 B1 . . 109.67(18) ?
C9 O2 B1 . . 110.55(17) ?
C12 O3 C13 . . 114.9(2) ?
C10 N1 C8 . . 114.44(19) ?
C10 N1 B1 . . 105.44(17) ?
C8 N1 B1 . . 103.17(17) ?
C10 N1 H1 . . 111.1 ?
C8 N1 H1 . . 111.1 ?
B1 N1 H1 . . 111.1 ?
C2 C1 C6 . . 116.5(2) ?
C2 C1 B1 . . 123.6(2) ?
C6 C1 B1 . . 119.9(2) ?
C1 C2 C3 . . 121.8(2) ?
C1 C2 H2 . . 119.1 ?
C3 C2 H2 . . 119.1 ?
C4 C3 C2 . . 120.7(2) ?
C4 C3 H3 . . 119.7 ?
C2 C3 H3 . . 119.7 ?
C5 C4 C3 . . 118.2(2) ?
C5 C4 C11 . . 120.3(2) ?
C3 C4 C11 . . 121.5(2) ?
C4 C5 C6 . . 121.0(2) ?
C4 C5 H5 . . 119.5 ?
C6 C5 H5 . . 119.5 ?
C5 C6 C1 . . 121.7(2) ?
C5 C6 H6 . . 119.1 ?
C1 C6 H6 . . 119.1 ?
O1 C7 C8 . . 104.28(19) ?
O1 C7 H7A . . 110.9 ?
C8 C7 H7A . . 110.9 ?
O1 C7 H7B . . 110.9 ?
C8 C7 H7B . . 110.9 ?
H7A C7 H7B . . 108.9 ?
N1 C8 C7 . . 103.34(19) ?
N1 C8 H8A . . 111.1 ?
C7 C8 H8A . . 111.1 ?
N1 C8 H8B . . 111.1 ?
C7 C8 H8B . . 111.1 ?
H8A C8 H8B . . 109.1 ?
O2 C9 C10 . . 105.45(19) ?
O2 C9 H9A . . 110.7 ?
C10 C9 H9A . . 110.7 ?
O2 C9 H9B . . 110.7 ?
C10 C9 H9B . . 110.7 ?
H9A C9 H9B . . 108.8 ?
N1 C10 C9 . . 104.23(19) ?
N1 C10 H10A . . 110.9 ?
C9 C10 H10A . . 110.9 ?
N1 C10 H10B . . 110.9 ?
C9 C10 H10B . . 110.9 ?
H10A C10 H10B . . 108.9 ?
C12 C11 C4 . . 110.81(19) ?
C12 C11 H11A . . 109.5 ?
C4 C11 H11A . . 109.5 ?
C12 C11 H11B . . 109.5 ?
C4 C11 H11B . . 109.5 ?
H11A C11 H11B . . 108.1 ?
O4 C12 O3 . . 123.2(3) ?
O4 C12 C11 . . 124.8(3) ?
O3 C12 C11 . . 112.0(2) ?
O3 C13 H13A . . 109.5 ?
O3 C13 H13B . . 109.5 ?
H13A C13 H13B . . 109.5 ?
O3 C13 H13C . . 109.5 ?
H13A C13 H13C . . 109.5 ?
H13B C13 H13C . . 109.5 ?
O1 B1 O2 . . 112.28(19) ?
O1 B1 C1 . . 111.41(18) ?
O2 B1 C1 . . 116.1(2) ?
O1 B1 N1 . . 101.97(18) ?
O2 B1 N1 . . 100.39(17) ?
C1 B1 N1 . . 113.35(18) ?

loop_
_geom_bond_atom_site_label_1
_geom_bond_atom_site_label_2
_geom_bond_site_symmetry_2
_geom_bond_distance
_geom_bond_publ_flag
O1 C7 . 1.417(3) ?
O1 B1 . 1.449(3) ?
O2 C9 . 1.421(3) ?
O2 B1 . 1.474(3) ?
O3 C12 . 1.333(3) ?
O3 C13 . 1.455(4) ?
O4 C12 . 1.193(3) ?
N1 C10 . 1.488(3) ?
N1 C8 . 1.491(3) ?
N1 B1 . 1.681(3) ?
N1 H1 . 0.9300 ?
C1 C2 . 1.397(3) ?
C1 C6 . 1.405(3) ?
C1 B1 . 1.607(3) ?
C2 C3 . 1.400(3) ?
C2 H2 . 0.9500 ?
C3 C4 . 1.391(3) ?
C3 H3 . 0.9500 ?
C4 C5 . 1.388(3) ?
C4 C11 . 1.520(3) ?
C5 C6 . 1.392(3) ?
C5 H5 . 0.9500 ?
C6 H6 . 0.9500 ?
C7 C8 . 1.525(4) ?
C7 H7A . 0.9900 ?
C7 H7B . 0.9900 ?
C8 H8A . 0.9900 ?
C8 H8B . 0.9900 ?
C9 C10 . 1.523(3) ?
C9 H9A . 0.9900 ?
C9 H9B . 0.9900 ?
C10 H10A . 0.9900 ?
C10 H10B . 0.9900 ?
C11 C12 . 1.502(3) ?
C11 H11A . 0.9900 ?
C11 H11B . 0.9900 ?
C13 H13A . 0.9800 ?
C13 H13B . 0.9800 ?
C13 H13C . 0.9800 ?

loop_
_geom_hbond_atom_site_label_D
_geom_hbond_atom_site_label_H
_geom_hbond_atom_site_label_A
_geom_hbond_site_symmetry_D
_geom_hbond_site_symmetry_H
_geom_hbond_site_symmetry_A
_geom_hbond_distance_DH
_geom_hbond_distance_HA
_geom_hbond_distance_DA
_geom_hbond_angle_DHA
_geom_hbond_publ_flag
N1 H1 O2 . . 3_745 0.93 2.056 2.921(2) 154 y
C10 H10B Cg3 . . 3_755 0.99 2.650 3.618(2) 166 y
